data_1550136
loop_
_publ_author_name
'Condakes, Matthew'
'Rosen, Rachel'
'Harwood, Stephen'
'Maimone, Thomas'

_publ_section_title
;
 A Copper-Catalyzed Double Coupling Enables a 3-Step Synthesis of the
 Quassinoid Core Architecture
;
_journal_name_full 'Chemical Science'
_journal_paper_doi 10.1039/C8SC03835J
_journal_year 2019
_chemical_absolute_configuration unk
_chemical_formula_moiety 'C18 H24 O5'
_chemical_formula_sum 'C18 H24 O5'
_chemical_formula_weight 320.39
_space_group_crystal_system monoclinic
_space_group_IT_number 4
_space_group_name_Hall ' P 2yb'
_space_group_name_H-M_alt 'P 1 21 1'
_symmetry_Int_Tables_number 4
_symmetry_space_group_name_Hall 'P 2yb'
_symmetry_space_group_name_H-M 'P 1 21 1'
_atom_sites_solution_primary iterative
_audit_creation_date 2018-07-09
_audit_creation_method
;
Olex2 1.2
(compiled May 18 2018 14:05:52 for OlexSys, GUI svn.r5506)
;
_audit_update_record
;
2018-07-19 deposited with the CCDC.
2018-10-29 downloaded from the CCDC.
;
_cell_angle_alpha 90
_cell_angle_beta 93.7797(15)
_cell_angle_gamma 90
_cell_formula_units_Z 2
_cell_length_a 8.0320(3)
_cell_length_b 6.3518(2)
_cell_length_c 16.1371(6)
_cell_measurement_reflns_used 16547
_cell_measurement_temperature 100(2)
_cell_measurement_theta_max 78.5250
_cell_measurement_theta_min 5.8380
_cell_volume 821.49(5)
_computing_molecular_graphics 'Olex2 (Dolomanov et al., 2009)'
_computing_publication_material 'Olex2 (Dolomanov et al., 2009)'
_computing_structure_refinement 'olex2.refine (Bourhis et al., 2015)'
_computing_structure_solution 'olex2.solve (Bourhis et al., 2015)'
_diffrn_ambient_temperature 99.97
_diffrn_measured_fraction_theta_full 0.9884
_diffrn_measured_fraction_theta_max 0.9884
_diffrn_measurement_device_type 'ROD, Synergy Custom DW system, Pilatus 200K'
_diffrn_radiation_type 'Cu K\a'
_diffrn_radiation_wavelength 1.54178
_diffrn_reflns_av_R_equivalents 0.0352
_diffrn_reflns_av_unetI/netI 0.0192
_diffrn_reflns_limit_h_max 9
_diffrn_reflns_limit_h_min -9
_diffrn_reflns_limit_k_max 7
_diffrn_reflns_limit_k_min -7
_diffrn_reflns_limit_l_max 19
_diffrn_reflns_limit_l_min -18
_diffrn_reflns_number 20223
_diffrn_reflns_theta_full 68.2754
_diffrn_reflns_theta_max 68.28
_diffrn_reflns_theta_min 2.74
_exptl_absorpt_coefficient_mu 0.768
_exptl_crystal_colour 'clear whiteish colourless'
_exptl_crystal_colour_lustre clear
_exptl_crystal_colour_modifier whiteish
_exptl_crystal_colour_primary colourless
_exptl_crystal_density_diffrn 1.2951
_exptl_crystal_description block
_exptl_crystal_F_000 345.1788
_refine_diff_density_max 0.1328
_refine_diff_density_min -0.1242
_refine_diff_density_rms 0.0283
_refine_ls_abs_structure_details 'Flack, H. D. (1983). Acta Cryst. A39, 876-881.'
_refine_ls_abs_structure_Flack 0.02(11)
_refine_ls_d_res_high 0.8298
_refine_ls_d_res_low 16.1020
_refine_ls_goodness_of_fit_ref 1.0956
_refine_ls_hydrogen_treatment mixed
_refine_ls_matrix_type full
_refine_ls_number_constraints 4
_refine_ls_number_parameters 297
_refine_ls_number_reflns 2984
_refine_ls_number_restraints 1
_refine_ls_restrained_S_all 1.0956
_refine_ls_R_factor_all 0.0249
_refine_ls_R_factor_gt 0.0243
_refine_ls_shift/su_max 0.0002
_refine_ls_shift/su_mean 0.0001
_refine_ls_structure_factor_coef Fsqd
_refine_ls_weighting_details 'w=1/[\s^2^(Fo^2^)+(0.0310P)^2^+0.1140P] where P=(Fo^2^+2Fc^2^)/3'
_refine_ls_weighting_scheme calc
_refine_ls_wR_factor_gt 0.0616
_refine_ls_wR_factor_ref 0.0620
_reflns_Friedel_coverage 0.977
_reflns_limit_h_max 9
_reflns_limit_h_min -9
_reflns_limit_k_max 7
_reflns_limit_k_min -7
_reflns_limit_l_max 19
_reflns_limit_l_min -19
_reflns_number_gt 2920
_reflns_number_total 2984
_reflns_threshold_expression I>=2u(I)
_cod_data_source_file c8sc03835j2.cif
_cod_data_source_block MLC_LIT_dioxenecoupling
_cod_database_code 1550136
_olex2_refinement_description
;
1. Fixed Uiso
 At 1.2 times of:
  All C(H) groups
 At 1.5 times of:
  All O(H) groups
2.a Aromatic/amide H refined with riding coordinates:
 C11(H11)
2.b Idealised tetrahedral OH refined as rotating group:
 O2(H2)
;
_olex2_date_sample_completion 2015-05-27
_olex2_date_sample_data_collection 2015-05-26
_olex2_date_sample_submission 2015-05-26
_olex2_submission_original_sample_id MLC-II-225
_olex2_submission_special_instructions 'No special instructions were received'

loop_
_space_group_symop_id
_space_group_symop_operation_xyz
1 x,y,z
2 -x,y+1/2,-z

loop_
_atom_site_label
_atom_site_type_symbol
_atom_site_fract_x
_atom_site_fract_y
_atom_site_fract_z
_atom_site_U_iso_or_equiv
_atom_site_adp_type
_atom_site_occupancy
_atom_site_refinement_flags_posn
O1 O -0.23489(11) -0.02179(14) 0.32337(6) 0.0267(2) Uani 1.000000 .
O2 O -0.74511(11) -0.08609(14) 0.10441(6) 0.0281(2) Uani 1.000000 .
H2 H -0.7569(11) 0.0452(3) 0.1064(10) 0.0422(3) Uiso 1.000000 GR
O3 O -0.24809(11) 0.48040(14) 0.15815(6) 0.0251(2) Uani 1.000000 .
O4 O -0.09417(11) 0.33373(15) 0.41352(6) 0.0309(2) Uani 1.000000 .
O5 O 0.04566(12) 0.29656(14) 0.09742(6) 0.0301(2) Uani 1.000000 .
C6 C -0.37942(14) 0.14293(18) 0.16412(7) 0.0195(2) Uani 1.000000 .
C7 C -0.62843(16) 0.1141(2) 0.36295(8) 0.0274(3) Uani 1.000000 .
C8 C -0.43741(15) 0.20356(19) 0.24928(8) 0.0203(2) Uani 1.000000 .
C9 C -0.29425(15) 0.1816(2) 0.31335(7) 0.0214(3) Uani 1.000000 .
C10 C -0.23314(16) 0.26697(18) 0.14186(7) 0.0201(3) Uani 1.000000 .
C11 C -0.09390(15) 0.1845(2) 0.11576(8) 0.0240(3) Uani 1.000000 .
H11 H -0.09036(15) 0.0360(2) 0.10922(8) 0.0288(3) Uiso 1.000000 R
C12 C -0.40300(16) -0.0641(2) 0.03017(8) 0.0246(3) Uani 1.000000 .
C13 C -0.44876(14) -0.0107(2) 0.11652(7) 0.0206(2) Uani 1.000000 .
C14 C -0.22587(15) 0.3459(2) 0.35393(8) 0.0249(3) Uani 1.000000 .
C15 C -0.61653(18) -0.0429(2) 0.41712(9) 0.0328(3) Uani 1.000000 .
C16 C -0.58785(15) -0.1445(2) 0.14702(8) 0.0229(3) Uani 1.000000 .
C17 C -0.07123(17) -0.0239(2) 0.36504(9) 0.0324(3) Uani 1.000000 .
C18 C -0.06505(19) 0.1210(3) 0.43925(9) 0.0343(3) Uani 1.000000 .
C19 C -0.59925(15) 0.0875(2) 0.27125(8) 0.0228(3) Uani 1.000000 .
C20 C -0.59669(16) -0.1388(2) 0.24088(8) 0.0236(3) Uani 1.000000 .
C21 C -0.08756(19) 0.5781(2) 0.16806(9) 0.0313(3) Uani 1.000000 .
C22 C 0.0137(2) 0.5199(2) 0.09606(10) 0.0345(3) Uani 1.000000 .
C23 C -0.67151(19) 0.3323(2) 0.38847(10) 0.0338(3) Uani 1.000000 .
H17a H -0.050(2) -0.171(3) 0.3813(11) 0.038(4) Uiso 1.000000 .
H8 H -0.4623(18) 0.349(3) 0.2476(9) 0.023(3) Uiso 1.000000 .
H12a H -0.503(2) -0.086(3) -0.0056(10) 0.026(3) Uiso 1.000000 .
H21a H -0.1037(19) 0.729(3) 0.1691(10) 0.027(4) Uiso 1.000000 .
H14 H -0.2630(18) 0.497(3) 0.3433(9) 0.022(3) Uiso 1.000000 .
H19 H -0.6900(17) 0.162(2) 0.2405(8) 0.016(3) Uiso 1.000000 .
H12b H -0.338(2) -0.197(3) 0.0322(11) 0.037(4) Uiso 1.000000 .
H15a H -0.589(2) -0.194(3) 0.4017(12) 0.044(5) Uiso 1.000000 .
H22a H 0.124(2) 0.590(3) 0.1007(10) 0.033(4) Uiso 1.000000 .
H15b H -0.633(2) -0.014(3) 0.4738(11) 0.033(4) Uiso 1.000000 .
H23a H -0.775(2) 0.374(3) 0.3583(10) 0.032(4) Uiso 1.000000 .
H18a H -0.152(2) 0.083(3) 0.4754(11) 0.036(4) Uiso 1.000000 .
H16 H -0.5673(16) -0.291(2) 0.1324(8) 0.015(3) Uiso 1.000000 .
H20a H -0.7024(19) -0.216(2) 0.2552(9) 0.022(4) Uiso 1.000000 .
H23b H -0.592(2) 0.438(3) 0.3738(11) 0.043(5) Uiso 1.000000 .
H23c H -0.681(2) 0.348(3) 0.4474(12) 0.045(5) Uiso 1.000000 .
H18b H 0.043(2) 0.116(3) 0.4703(10) 0.033(4) Uiso 1.000000 .
H20b H -0.5042(19) -0.214(2) 0.2648(9) 0.020(4) Uiso 1.000000 .
H17b H 0.011(2) 0.025(2) 0.3216(10) 0.030(4) Uiso 1.000000 .
H22b H -0.044(2) 0.555(3) 0.0432(11) 0.039(5) Uiso 1.000000 .
H21b H -0.026(2) 0.528(2) 0.2220(10) 0.030(4) Uiso 1.000000 .
H12c H -0.339(2) 0.054(3) 0.0077(10) 0.029(4) Uiso 1.000000 .

loop_
_atom_site_aniso_label
_atom_site_aniso_U_11
_atom_site_aniso_U_22
_atom_site_aniso_U_33
_atom_site_aniso_U_12
_atom_site_aniso_U_13
_atom_site_aniso_U_23
O1 0.0219(4) 0.0264(5) 0.0308(5) -0.0009(4) -0.0044(4) 0.0033(4)
O2 0.0214(4) 0.0297(5) 0.0324(5) -0.0042(4) -0.0049(4) -0.0018(4)
O3 0.0283(4) 0.0185(4) 0.0289(5) -0.0030(4) 0.0038(4) 0.0004(4)
O4 0.0272(5) 0.0407(6) 0.0243(4) -0.0072(4) -0.0037(4) -0.0036(4)
O5 0.0238(4) 0.0293(5) 0.0382(5) -0.0066(4) 0.0099(4) -0.0013(4)
C6 0.0180(5) 0.0199(6) 0.0205(6) 0.0016(5) 0.0010(4) 0.0023(5)
C7 0.0191(6) 0.0369(8) 0.0268(7) -0.0050(5) 0.0052(5) -0.0051(6)
C8 0.0200(6) 0.0187(6) 0.0221(6) -0.0007(5) 0.0018(5) -0.0006(5)
C9 0.0208(6) 0.0234(6) 0.0202(6) -0.0026(5) 0.0034(5) 0.0009(5)
C10 0.0244(6) 0.0175(6) 0.0181(5) -0.0014(5) -0.0008(5) 0.0005(5)
C11 0.0232(6) 0.0228(6) 0.0262(6) -0.0042(5) 0.0032(5) 0.0004(5)
C12 0.0256(6) 0.0256(7) 0.0225(6) -0.0007(5) 0.0003(5) -0.0016(5)
C13 0.0192(6) 0.0202(6) 0.0222(6) 0.0011(5) -0.0004(5) 0.0008(5)
C14 0.0224(6) 0.0318(7) 0.0206(6) -0.0029(5) 0.0015(5) -0.0008(5)
C15 0.0337(7) 0.0421(9) 0.0232(7) -0.0014(7) 0.0061(6) -0.0010(6)
C16 0.0203(6) 0.0224(6) 0.0258(6) -0.0031(5) -0.0006(5) -0.0027(5)
C17 0.0236(6) 0.0367(8) 0.0356(7) 0.0009(6) -0.0071(6) 0.0066(7)
C18 0.0285(7) 0.0478(9) 0.0261(7) -0.0046(6) -0.0028(6) 0.0072(6)
C19 0.0186(6) 0.0269(6) 0.0229(6) -0.0019(5) 0.0027(5) -0.0011(5)
C20 0.0217(6) 0.0242(6) 0.0251(6) -0.0048(5) 0.0035(5) 0.0009(5)
C21 0.0341(7) 0.0247(6) 0.0356(8) -0.0105(6) 0.0058(6) -0.0008(6)
C22 0.0380(8) 0.0310(8) 0.0355(8) -0.0116(6) 0.0094(6) 0.0013(6)
C23 0.0325(7) 0.0370(8) 0.0331(8) -0.0034(7) 0.0108(6) -0.0063(6)

loop_
_atom_type_symbol
_atom_type_scat_dispersion_real
_atom_type_scat_dispersion_imag
_atom_type_scat_Cromer_Mann_a1
_atom_type_scat_Cromer_Mann_a2
_atom_type_scat_Cromer_Mann_a3
_atom_type_scat_Cromer_Mann_a4
_atom_type_scat_Cromer_Mann_b1
_atom_type_scat_Cromer_Mann_b2
_atom_type_scat_Cromer_Mann_b3
_atom_type_scat_Cromer_Mann_b4
_atom_type_scat_Cromer_Mann_c
_atom_type_scat_source
_atom_type_scat_dispersion_source
H 0.00000 0.00000 0.49300 0.32291 0.14019 0.04081 10.51090 26.12570 3.14236 57.79970 0.0030380000826 'International Tables Volume C Table 6.1.1.4 (pp. 500-502)' 'Henke, Gullikson and Davis, At. Data and Nucl. Data Tables, 1993, 54, 2'
C 0.01920 0.00962 2.31000 1.02000 1.58860 0.86500 20.84390 10.20750 0.56870 51.65120 0.215599998832 'International Tables Volume C Table 6.1.1.4 (pp. 500-502)' 'Henke, Gullikson and Davis, At. Data and Nucl. Data Tables, 1993, 54, 2'
O 0.05239 0.03376 3.04850 2.28680 1.54630 0.86700 13.27710 5.70110 0.32390 32.90890 0.250800013542 'International Tables Volume C Table 6.1.1.4 (pp. 500-502)' 'Henke, Gullikson and Davis, At. Data and Nucl. Data Tables, 1993, 54, 2'

loop_
_geom_angle_atom_site_label_1
_geom_angle_atom_site_label_2
_geom_angle_atom_site_label_3
_geom_angle
C17 O1 C9 111.16(10)
C21 O3 C10 110.88(11)
C18 O4 C14 110.97(10)
C22 O5 C11 111.44(10)
C10 C6 C8 112.22(10)
C13 C6 C8 123.97(10)
C13 C6 C10 123.76(11)
C19 C7 C15 123.26(13)
C23 C7 C15 121.64(13)
C23 C7 C19 115.10(12)
C9 C8 C6 109.31(9)
C19 C8 C6 113.21(10)
C19 C8 C9 114.37(10)
C8 C9 O1 114.18(10)
C14 C9 O1 123.16(11)
C14 C9 C8 122.58(12)
C6 C10 O3 113.23(10)
C11 C10 O3 122.03(11)
C11 C10 C6 124.48(11)
C10 C11 O5 125.39(11)
C12 C13 C6 125.29(11)
C16 C13 C6 120.72(11)
C16 C13 C12 113.97(10)
C9 C14 O4 124.72(13)
C13 C16 O2 110.02(10)
C20 C16 O2 111.75(10)
C20 C16 C13 113.26(10)
C18 C17 O1 110.32(12)
C17 C18 O4 110.49(11)
C8 C19 C7 110.70(10)
C20 C19 C7 115.12(11)
C20 C19 C8 110.21(10)
C19 C20 C16 110.25(10)
C22 C21 O3 109.61(12)
C21 C22 O5 109.51(12)

loop_
_geom_bond_atom_site_label_1
_geom_bond_atom_site_label_2
_geom_bond_distance
O1 C9 1.3830(15)
O1 C17 1.4366(16)
O2 C16 1.4460(15)
O3 C10 1.3876(15)
O3 C21 1.4304(17)
O4 C14 1.3840(15)
O4 C18 1.4286(19)
O5 C11 1.3763(15)
O5 C22 1.4415(18)
C6 C8 1.5291(16)
C6 C10 1.4785(17)
C6 C13 1.3403(17)
C7 C15 1.325(2)
C7 C19 1.5227(17)
C7 C23 1.493(2)
C8 C9 1.5013(16)
C8 C19 1.5555(16)
C9 C14 1.3312(19)
C10 C11 1.3283(18)
C12 C13 1.5031(16)
C13 C16 1.5114(16)
C16 C20 1.5214(17)
C17 C18 1.508(2)
C19 C20 1.5193(18)
C21 C22 1.508(2)
